data_2232631
loop_
_publ_author_name
'Wang, Yong'
'Shi, Shanshan'
'Han, Yanhua'
'Wei, Guo-Dong'

_publ_section_title
;
 Bis[2-(benzylideneamino)phenyl] disulfide
;
_journal_coeditor_code CV5194
_journal_issue 12
_journal_name_full 'Acta Crystallographica Section E'
_journal_page_first o3364
_journal_paper_doi 10.1107/S1600536811048239
_journal_volume 67
_journal_year 2011
_chemical_formula_iupac 'C26 H20 N2 S2'
_chemical_formula_moiety 'C26 H20 N2 S2'
_chemical_formula_sum 'C26 H20 N2 S2'
_chemical_formula_weight 424.56
_chemical_name_systematic
;
Bis[2-(benzylideneamino)phenyl] disulfide
;
_space_group_IT_number 14
_symmetry_cell_setting monoclinic
_symmetry_space_group_name_Hall '-P 2yn'
_symmetry_space_group_name_H-M 'P 1 21/n 1'
_atom_sites_solution_hydrogens geom
_atom_sites_solution_primary direct
_atom_sites_solution_secondary difmap
_audit_creation_method SHELXL-97
_cell_angle_alpha 90.00
_cell_angle_beta 97.1980(10)
_cell_angle_gamma 90.00
_cell_formula_units_Z 4
_cell_length_a 10.2421(11)
_cell_length_b 19.672(2)
_cell_length_c 11.4739(13)
_cell_measurement_reflns_used 2078
_cell_measurement_temperature 298(2)
_cell_measurement_theta_max 20.140
_cell_measurement_theta_min 2.684
_cell_volume 2293.6(4)
_computing_cell_refinement 'SAINT (Bruker, 2007)'
_computing_data_collection 'SMART (Bruker, 2007)'
_computing_data_reduction 'SAINT (Bruker, 2007)'
_computing_molecular_graphics 'SHELXTL (Sheldrick, 2008)'
_computing_publication_material 'SHELXTL (Sheldrick, 2008)'
_computing_structure_refinement 'SHELXL97 (Sheldrick, 2008)'
_computing_structure_solution 'SHELXS97 (Sheldrick, 2008)'
_diffrn_ambient_temperature 298(2)
_diffrn_measured_fraction_theta_full 0.997
_diffrn_measured_fraction_theta_max 0.997
_diffrn_measurement_device_type 'Bruker SMART APEX CCD area-etector'
_diffrn_measurement_method '\f and \w scans'
_diffrn_radiation_monochromator graphite
_diffrn_radiation_source 'fine-focus sealed tube'
_diffrn_radiation_type MoK\a
_diffrn_radiation_wavelength 0.71073
_diffrn_reflns_av_R_equivalents 0.1251
_diffrn_reflns_av_sigmaI/netI 0.1302
_diffrn_reflns_limit_h_max 12
_diffrn_reflns_limit_h_min -12
_diffrn_reflns_limit_k_max 23
_diffrn_reflns_limit_k_min -20
_diffrn_reflns_limit_l_max 11
_diffrn_reflns_limit_l_min -13
_diffrn_reflns_number 11618
_diffrn_reflns_theta_full 25.01
_diffrn_reflns_theta_max 25.01
_diffrn_reflns_theta_min 2.72
_exptl_absorpt_coefficient_mu 0.247
_exptl_absorpt_correction_T_max 0.9274
_exptl_absorpt_correction_T_min 0.9013
_exptl_absorpt_correction_type multi-scan
_exptl_absorpt_process_details '(SADABS; Sheldrick, 1996)'
_exptl_crystal_colour yellow
_exptl_crystal_density_diffrn 1.230
_exptl_crystal_density_method 'not measured'
_exptl_crystal_description block
_exptl_crystal_F_000 888
_exptl_crystal_size_max 0.43
_exptl_crystal_size_mid 0.35
_exptl_crystal_size_min 0.31
_refine_diff_density_max 0.270
_refine_diff_density_min -0.239
_refine_ls_extinction_method none
_refine_ls_goodness_of_fit_ref 1.045
_refine_ls_hydrogen_treatment constr
_refine_ls_matrix_type full
_refine_ls_number_parameters 271
_refine_ls_number_reflns 4043
_refine_ls_number_restraints 0
_refine_ls_restrained_S_all 1.045
_refine_ls_R_factor_all 0.1553
_refine_ls_R_factor_gt 0.0595
_refine_ls_shift/su_max 0.000
_refine_ls_shift/su_mean 0.000
_refine_ls_structure_factor_coef Fsqd
_refine_ls_weighting_details 'calc w=1/[\s^2^(Fo^2^)+(0.0425P)^2^+0.9182P] where P=(Fo^2^+2Fc^2^)/3'
_refine_ls_weighting_scheme calc
_refine_ls_wR_factor_gt 0.1306
_refine_ls_wR_factor_ref 0.1968
_reflns_number_gt 1764
_reflns_number_total 4043
_reflns_threshold_expression I>2sigma(I)
_cod_data_source_file cv5194.cif
_cod_data_source_block I
_cod_original_cell_volume 2293.5(4)
_cod_original_sg_symbol_H-M 'P 21/n  '
_cod_database_code 2232631
_cod_database_fobs_code 2232631

loop_
_symmetry_equiv_pos_as_xyz
'x, y, z'
'-x+1/2, y+1/2, -z+1/2'
'-x, -y, -z'
'x-1/2, -y-1/2, z-1/2'

loop_
_atom_site_type_symbol
_atom_site_label
_atom_site_fract_x
_atom_site_fract_y
_atom_site_fract_z
_atom_site_U_iso_or_equiv
_atom_site_adp_type
_atom_site_calc_flag
_atom_site_refinement_flags
_atom_site_occupancy
_atom_site_symmetry_multiplicity
N N1 0.3113(4) 0.0052(2) 0.2975(3) 0.0710(11) Uani d . 1 1
N N2 -0.1878(4) 0.2777(2) 0.1398(3) 0.0691(11) Uani d . 1 1
S S1 0.03931(13) 0.20245(7) 0.22438(11) 0.0799(5) Uani d . 1 1
S S2 0.13336(13) 0.11360(7) 0.27203(11) 0.0730(5) Uani d . 1 1
C C1 -0.0581(4) 0.1836(2) 0.0887(4) 0.0634(13) Uani d . 1 1
C C2 -0.0300(5) 0.1322(3) 0.0121(4) 0.0793(15) Uani d . 1 1
H H2 0.0438 0.1049 0.0310 0.095 Uiso calc R 1 1
C C3 -0.1116(6) 0.1215(3) -0.0918(5) 0.0934(18) Uani d . 1 1
H H3 -0.0924 0.0871 -0.1427 0.112 Uiso calc R 1 1
C C4 -0.2203(6) 0.1613(3) -0.1198(5) 0.1015(19) Uani d . 1 1
H H4 -0.2759 0.1534 -0.1890 0.122 Uiso calc R 1 1
C C5 -0.2480(5) 0.2136(3) -0.0457(4) 0.0833(16) Uani d . 1 1
H H5 -0.3215 0.2409 -0.0659 0.100 Uiso calc R 1 1
C C6 -0.1665(5) 0.2255(3) 0.0588(4) 0.0660(13) Uani d . 1 1
C C7 -0.2390(5) 0.3338(3) 0.1026(4) 0.0725(14) Uani d . 1 1
H H7 -0.2612 0.3392 0.0220 0.087 Uiso calc R 1 1
C C8 -0.2650(5) 0.3901(3) 0.1794(5) 0.0715(14) Uani d . 1 1
C C9 -0.3206(5) 0.4488(3) 0.1287(6) 0.0952(18) Uani d . 1 1
H H9 -0.3408 0.4520 0.0476 0.114 Uiso calc R 1 1
C C10 -0.3455(6) 0.5022(4) 0.1994(8) 0.120(2) Uani d . 1 1
H H10 -0.3823 0.5418 0.1654 0.144 Uiso calc R 1 1
C C11 -0.3178(7) 0.4986(3) 0.3175(8) 0.111(2) Uani d . 1 1
H H11 -0.3384 0.5349 0.3639 0.133 Uiso calc R 1 1
C C12 -0.2592(6) 0.4413(3) 0.3693(6) 0.1038(19) Uani d . 1 1
H H12 -0.2372 0.4391 0.4503 0.125 Uiso calc R 1 1
C C13 -0.2333(6) 0.3868(3) 0.2991(5) 0.0928(17) Uani d . 1 1
H H13 -0.1942 0.3478 0.3333 0.111 Uiso calc R 1 1
C C14 0.2829(5) 0.1152(2) 0.2100(4) 0.0651(13) Uani d . 1 1
C C15 0.3270(6) 0.1690(3) 0.1459(5) 0.0845(16) Uani d . 1 1
H H15 0.2761 0.2082 0.1344 0.101 Uiso calc R 1 1
C C16 0.4451(7) 0.1652(3) 0.0993(6) 0.115(2) Uani d . 1 1
H H16 0.4732 0.2015 0.0569 0.138 Uiso calc R 1 1
C C17 0.5212(6) 0.1068(4) 0.1163(7) 0.128(3) Uani d . 1 1
H H17 0.6001 0.1035 0.0843 0.153 Uiso calc R 1 1
C C18 0.4787(6) 0.0531(3) 0.1814(6) 0.108(2) Uani d . 1 1
H H18 0.5296 0.0139 0.1924 0.130 Uiso calc R 1 1
C C19 0.3620(5) 0.0573(3) 0.2299(4) 0.0732(14) Uani d . 1 1
C C20 0.3876(5) -0.0331(3) 0.3620(5) 0.0722(14) Uani d . 1 1
H H20 0.4779 -0.0266 0.3646 0.087 Uiso calc R 1 1
C C21 0.3406(6) -0.0872(2) 0.4330(4) 0.0667(13) Uani d . 1 1
C C22 0.2066(6) -0.1007(3) 0.4311(5) 0.0795(15) Uani d . 1 1
H H22 0.1453 -0.0757 0.3819 0.095 Uiso calc R 1 1
C C23 0.1646(6) -0.1507(3) 0.5016(6) 0.0992(18) Uani d . 1 1
H H23 0.0752 -0.1598 0.4990 0.119 Uiso calc R 1 1
C C24 0.2532(9) -0.1871(3) 0.5753(6) 0.104(2) Uani d . 1 1
H H24 0.2237 -0.2198 0.6243 0.125 Uiso calc R 1 1
C C25 0.3835(9) -0.1760(3) 0.5775(6) 0.111(2) Uani d . 1 1
H H25 0.4436 -0.2019 0.6263 0.134 Uiso calc R 1 1
C C26 0.4280(6) -0.1253(3) 0.5061(5) 0.0976(18) Uani d . 1 1
H H26 0.5178 -0.1175 0.5083 0.117 Uiso calc R 1 1

loop_
_atom_site_aniso_label
_atom_site_aniso_U_11
_atom_site_aniso_U_22
_atom_site_aniso_U_33
_atom_site_aniso_U_12
_atom_site_aniso_U_13
_atom_site_aniso_U_23
N1 0.088(3) 0.058(3) 0.067(3) -0.001(2) 0.009(2) 0.006(2)
N2 0.087(3) 0.063(3) 0.056(2) 0.008(2) 0.001(2) 0.007(2)
S1 0.0979(10) 0.0781(10) 0.0572(8) 0.0153(7) -0.0157(7) -0.0105(7)
S2 0.0825(9) 0.0791(9) 0.0549(7) 0.0065(7) -0.0016(6) 0.0091(7)
C1 0.074(3) 0.065(3) 0.048(3) 0.000(3) -0.005(2) 0.005(3)
C2 0.097(4) 0.081(4) 0.058(3) 0.014(3) 0.000(3) -0.006(3)
C3 0.128(5) 0.089(4) 0.057(3) 0.015(4) -0.011(3) -0.017(3)
C4 0.128(5) 0.105(5) 0.061(3) 0.013(4) -0.028(3) -0.016(4)
C5 0.096(4) 0.086(4) 0.061(3) 0.013(3) -0.017(3) 0.005(3)
C6 0.081(3) 0.069(3) 0.046(3) 0.001(3) 0.001(2) 0.000(3)
C7 0.083(3) 0.076(4) 0.057(3) 0.001(3) 0.005(3) 0.011(3)
C8 0.083(3) 0.061(3) 0.071(4) 0.005(3) 0.013(3) 0.008(3)
C9 0.109(4) 0.078(4) 0.096(4) 0.022(3) 0.006(4) 0.009(4)
C10 0.133(6) 0.087(5) 0.139(7) 0.033(4) 0.020(5) 0.005(5)
C11 0.131(5) 0.073(5) 0.137(7) 0.008(4) 0.052(5) -0.013(5)
C12 0.153(6) 0.079(4) 0.082(4) -0.015(4) 0.026(4) -0.002(4)
C13 0.140(5) 0.059(4) 0.083(4) 0.007(3) 0.028(4) 0.009(3)
C14 0.071(3) 0.062(3) 0.060(3) 0.000(3) -0.002(2) 0.004(3)
C15 0.091(4) 0.072(4) 0.089(4) 0.004(3) 0.004(3) 0.022(3)
C16 0.109(5) 0.103(5) 0.136(6) 0.004(4) 0.027(5) 0.057(5)
C17 0.104(5) 0.135(6) 0.155(7) 0.014(5) 0.053(5) 0.059(6)
C18 0.104(5) 0.093(5) 0.132(6) 0.020(4) 0.038(4) 0.038(4)
C19 0.071(3) 0.075(4) 0.072(3) 0.000(3) 0.003(3) 0.008(3)
C20 0.080(3) 0.063(3) 0.074(3) 0.006(3) 0.011(3) 0.001(3)
C21 0.090(4) 0.053(3) 0.057(3) 0.008(3) 0.008(3) -0.003(3)
C22 0.099(4) 0.058(3) 0.082(4) 0.003(3) 0.013(3) 0.006(3)
C23 0.118(5) 0.076(4) 0.104(5) -0.013(4) 0.019(4) 0.005(4)
C24 0.171(7) 0.054(4) 0.089(5) 0.002(4) 0.021(5) 0.008(3)
C25 0.157(7) 0.075(4) 0.101(5) 0.042(5) 0.008(5) 0.020(4)
C26 0.115(5) 0.082(4) 0.095(4) 0.024(4) 0.011(4) 0.019(4)

loop_
_atom_type_symbol
_atom_type_description
_atom_type_scat_dispersion_real
_atom_type_scat_dispersion_imag
_atom_type_scat_source
C C 0.0033 0.0016 'International Tables Vol C Tables 4.2.6.8 and 6.1.1.4'
H H 0.0000 0.0000 'International Tables Vol C Tables 4.2.6.8 and 6.1.1.4'
N N 0.0061 0.0033 'International Tables Vol C Tables 4.2.6.8 and 6.1.1.4'
S S 0.1246 0.1234 'International Tables Vol C Tables 4.2.6.8 and 6.1.1.4'

loop_
_geom_angle_atom_site_label_1
_geom_angle_atom_site_label_2
_geom_angle_atom_site_label_3
_geom_angle
C20 N1 C19 120.7(5)
C7 N2 C6 119.9(4)
C1 S1 S2 104.50(17)
C14 S2 S1 106.31(17)
C6 C1 C2 119.7(4)
C6 C1 S1 115.8(4)
C2 C1 S1 124.5(4)
C3 C2 C1 120.3(5)
C3 C2 H2 119.9
C1 C2 H2 119.9
C4 C3 C2 120.1(5)
C4 C3 H3 119.9
C2 C3 H3 119.9
C3 C4 C5 120.3(5)
C3 C4 H4 119.8
C5 C4 H4 119.8
C4 C5 C6 120.4(5)
C4 C5 H5 119.8
C6 C5 H5 119.8
C1 C6 C5 119.1(5)
C1 C6 N2 116.8(4)
C5 C6 N2 124.1(5)
N2 C7 C8 123.6(5)
N2 C7 H7 118.2
C8 C7 H7 118.2
C13 C8 C9 119.6(5)
C13 C8 C7 122.0(5)
C9 C8 C7 118.4(5)
C10 C9 C8 119.2(6)
C10 C9 H9 120.4
C8 C9 H9 120.4
C11 C10 C9 121.6(7)
C11 C10 H10 119.2
C9 C10 H10 119.2
C10 C11 C12 120.0(6)
C10 C11 H11 120.0
C12 C11 H11 120.0
C11 C12 C13 119.2(6)
C11 C12 H12 120.4
C13 C12 H12 120.4
C8 C13 C12 120.4(5)
C8 C13 H13 119.8
C12 C13 H13 119.8
C15 C14 C19 119.0(5)
C15 C14 S2 125.4(4)
C19 C14 S2 115.6(4)
C16 C15 C14 121.2(5)
C16 C15 H15 119.4
C14 C15 H15 119.4
C15 C16 C17 119.6(6)
C15 C16 H16 120.2
C17 C16 H16 120.2
C16 C17 C18 119.6(6)
C16 C17 H17 120.2
C18 C17 H17 120.2
C19 C18 C17 120.9(6)
C19 C18 H18 119.5
C17 C18 H18 119.5
C18 C19 C14 119.7(5)
C18 C19 N1 124.7(5)
C14 C19 N1 115.6(5)
N1 C20 C21 122.8(5)
N1 C20 H20 118.6
C21 C20 H20 118.6
C26 C21 C22 118.1(5)
C26 C21 C20 120.3(5)
C22 C21 C20 121.6(5)
C23 C22 C21 120.4(5)
C23 C22 H22 119.8
C21 C22 H22 119.8
C24 C23 C22 120.5(6)
C24 C23 H23 119.8
C22 C23 H23 119.8
C25 C24 C23 120.4(6)
C25 C24 H24 119.8
C23 C24 H24 119.8
C24 C25 C26 119.8(6)
C24 C25 H25 120.1
C26 C25 H25 120.1
C21 C26 C25 120.7(6)
C21 C26 H26 119.6
C25 C26 H26 119.6

loop_
_geom_bond_atom_site_label_1
_geom_bond_atom_site_label_2
_geom_bond_distance
N1 C20 1.258(6)
N1 C19 1.423(6)
N2 C7 1.272(5)
N2 C6 1.420(6)
S1 C1 1.779(4)
S1 S2 2.0371(18)
S2 C14 1.768(5)
C1 C6 1.391(6)
C1 C2 1.394(6)
C2 C3 1.383(7)
C2 H2 0.9300
C3 C4 1.367(7)
C3 H3 0.9300
C4 C5 1.386(7)
C4 H4 0.9300
C5 C6 1.393(6)
C5 H5 0.9300
C7 C8 1.461(7)
C7 H7 0.9300
C8 C13 1.372(7)
C8 C9 1.383(7)
C9 C10 1.370(8)
C9 H9 0.9300
C10 C11 1.351(9)
C10 H10 0.9300
C11 C12 1.377(8)
C11 H11 0.9300
C12 C13 1.386(7)
C12 H12 0.9300
C13 H13 0.9300
C14 C15 1.395(7)
C14 C19 1.400(6)
C15 C16 1.385(7)
C15 H15 0.9300
C16 C17 1.389(8)
C16 H16 0.9300
C17 C18 1.394(8)
C17 H17 0.9300
C18 C19 1.383(7)
C18 H18 0.9300
C20 C21 1.458(7)
C20 H20 0.9300
C21 C26 1.371(7)
C21 C22 1.395(7)
C22 C23 1.377(7)
C22 H22 0.9300
C23 C24 1.363(8)
C23 H23 0.9300
C24 C25 1.349(8)
C24 H24 0.9300
C25 C26 1.402(8)
C25 H25 0.9300
C26 H26 0.9300

loop_
_geom_hbond_atom_site_label_D
_geom_hbond_atom_site_label_H
_geom_hbond_atom_site_label_A
_geom_hbond_site_symmetry_A
_geom_hbond_distance_DH
_geom_hbond_distance_HA
_geom_hbond_distance_DA
_geom_hbond_angle_DHA
C5 H5 S1 4_565 0.93 2.86 3.604(5) 137.4

loop_
_cod_related_entry_id
_cod_related_entry_database
_cod_related_entry_code
1 ChemSpider 30657206
